data_1562147
loop_
_publ_author_name
'Cheng, Lin'
'Wang, Jun'
'Yu, Hai-Yan'
'Zhang, Xiu-Ying'
'Gou, Shao-Hua'
'Fang, Lei'

_publ_section_title
;
 Five chiral Cd(II) complexes with dual chiral components: Effect of
 positional isomerism, luminescence and SHG response
;
_journal_name_full 'Journal of Solid State Chemistry'
_journal_page_first 85
_journal_page_last 94
_journal_paper_doi 10.1016/j.jssc.2014.09.020
_journal_volume 221
_journal_year 2015
_chemical_absolute_configuration .
_chemical_formula_sum 'C36 H52 Cd2 N12 O14'
_chemical_formula_weight 1101.70
_space_group_IT_number 4
_space_group_name_Hall 'P 2yb'
_space_group_name_H-M_alt 'P 1 21 1'
_symmetry_cell_setting monoclinic
_symmetry_space_group_name_H-M 'P 1 21 1'
_atom_sites_solution_hydrogens geom
_atom_sites_solution_primary direct
_atom_sites_solution_secondary difmap
_audit_creation_method SHELXL-97
_cell_angle_alpha 90.00
_cell_angle_beta 95.248(13)
_cell_angle_gamma 90.00
_cell_formula_units_Z 2
_cell_length_a 9.873(9)
_cell_length_b 13.949(14)
_cell_length_c 15.792(15)
_cell_measurement_temperature 293(2)
_cell_volume 2166(4)
_computing_cell_refinement 'SMART (Bruker, 2000)'
_computing_data_collection 'SMART (Bruker, 2000)'
_computing_data_reduction 'SAINT (Bruker, 2000)'
_computing_molecular_graphics
;
ORTEPIII (Burnett & Johnson, 1996); ORTEP-3 for Windows (Farrugia, 1997);
PLATON (Spek, 2009)
;
_computing_publication_material 'SHELXTL (Bruker, 2000)'
_computing_structure_refinement 'SHELXL-97 (Sheldrick, 2008)'
_computing_structure_solution 'SHELXTL (Bruker, 2000)'
_diffrn_ambient_temperature 293(2)
_diffrn_measured_fraction_theta_full 0.971
_diffrn_measured_fraction_theta_max 0.971
_diffrn_measurement_device_type 'Bruker SMART APEX CCD'
_diffrn_measurement_method '\f and \w scan'
_diffrn_radiation_monochromator graphite
_diffrn_radiation_source 'fine-focus sealed tube'
_diffrn_radiation_type MoK\a
_diffrn_radiation_wavelength 0.71073
_diffrn_reflns_av_R_equivalents 0.0907
_diffrn_reflns_av_sigmaI/netI 0.1685
_diffrn_reflns_limit_h_max 10
_diffrn_reflns_limit_h_min -11
_diffrn_reflns_limit_k_max 17
_diffrn_reflns_limit_k_min -16
_diffrn_reflns_limit_l_max 19
_diffrn_reflns_limit_l_min -19
_diffrn_reflns_number 15349
_diffrn_reflns_theta_full 26.00
_diffrn_reflns_theta_max 26.00
_diffrn_reflns_theta_min 1.29
_exptl_absorpt_coefficient_mu 1.062
_exptl_absorpt_correction_T_max 0.8485
_exptl_absorpt_correction_T_min 0.7412
_exptl_absorpt_correction_type multi-scan
_exptl_absorpt_process_details 'SADABS (Sheldrick, 2008)'
_exptl_crystal_colour colorless
_exptl_crystal_density_diffrn 1.689
_exptl_crystal_density_method 'not measured'
_exptl_crystal_description block
_exptl_crystal_F_000 1120
_exptl_crystal_size_max 0.30
_exptl_crystal_size_mid 0.26
_exptl_crystal_size_min 0.16
_refine_diff_density_max 1.282
_refine_diff_density_min -0.704
_refine_diff_density_rms 0.113
_refine_ls_abs_structure_details 'Flack H D (1983), Acta Cryst. A39, 876-881'
_refine_ls_abs_structure_Flack -0.03(5)
_refine_ls_extinction_method none
_refine_ls_goodness_of_fit_ref 1.033
_refine_ls_hydrogen_treatment mixed
_refine_ls_matrix_type full
_refine_ls_number_parameters 543
_refine_ls_number_reflns 7770
_refine_ls_number_restraints 25
_refine_ls_restrained_S_all 1.043
_refine_ls_R_factor_all 0.1165
_refine_ls_R_factor_gt 0.0672
_refine_ls_shift/su_max 0.001
_refine_ls_shift/su_mean 0.000
_refine_ls_structure_factor_coef Fsqd
_refine_ls_weighting_details 'calc w=1/[\s^2^(Fo^2^)+(0.0010P)^2^+0.0020P] where P=(Fo^2^+2Fc^2^)/3'
_refine_ls_weighting_scheme calc
_refine_ls_wR_factor_gt 0.1341
_refine_ls_wR_factor_ref 0.1569
_reflns_number_gt 5058
_reflns_number_total 7770
_reflns_threshold_expression >2sigma(I)
_cod_data_source_file JSSC-2015-221-85.cif
_cod_data_source_block 5
_cod_original_sg_symbol_H-M P2(1)
_cod_database_code 1562147

loop_
_symmetry_equiv_pos_as_xyz
'x, y, z'
'-x, y+1/2, -z'

loop_
_atom_site_label
_atom_site_type_symbol
_atom_site_fract_x
_atom_site_fract_y
_atom_site_fract_z
_atom_site_U_iso_or_equiv
_atom_site_adp_type
_atom_site_occupancy
_atom_site_symmetry_multiplicity
_atom_site_calc_flag
_atom_site_refinement_flags
_atom_site_disorder_assembly
_atom_site_disorder_group
Cd1 Cd 0.48150(6) 0.40118(5) 0.41680(4) 0.03861(19) Uani 1 1 d . . .
Cd2 Cd 0.79319(7) 0.40704(7) 0.82268(4) 0.0473(2) Uani 1 1 d U . .
C1 C 0.6986(13) 0.2676(7) 0.3191(8) 0.053(3) Uani 1 1 d . . .
H1A H 0.7578 0.2813 0.3668 0.064 Uiso 1 1 calc R . .
C2 C 0.7424(15) 0.2113(9) 0.2572(9) 0.071(4) Uani 1 1 d . . .
H2A H 0.8312 0.1883 0.2617 0.086 Uiso 1 1 calc R . .
C3 C 0.6549(17) 0.1887(10) 0.1885(9) 0.079(4) Uani 1 1 d . . .
H3A H 0.6837 0.1501 0.1455 0.095 Uiso 1 1 calc R . .
C4 C 0.5249(16) 0.2227(9) 0.1828(9) 0.075(4) Uani 1 1 d . . .
H4A H 0.4636 0.2080 0.1364 0.091 Uiso 1 1 calc R . .
C5 C 0.4871(13) 0.2801(7) 0.2486(7) 0.049(3) Uani 1 1 d . . .
C6 C 0.3434(12) 0.3166(8) 0.2432(8) 0.060(3) Uani 1 1 d . . .
H6A H 0.3143 0.3319 0.1844 0.072 Uiso 1 1 calc R . .
H6B H 0.2846 0.2663 0.2611 0.072 Uiso 1 1 calc R . .
C7 C 0.1850(10) 0.4180(8) 0.3192(6) 0.040(3) Uani 1 1 d . . .
H7A H 0.1505 0.3567 0.3386 0.048 Uiso 1 1 calc R . .
C8 C 0.0925(13) 0.4499(8) 0.2425(9) 0.061(4) Uani 1 1 d . . .
H8A H 0.1313 0.5061 0.2177 0.073 Uiso 1 1 calc R . .
H8B H 0.0871 0.3994 0.2002 0.073 Uiso 1 1 calc R . .
C9 C -0.0495(13) 0.4735(10) 0.2652(9) 0.074(4) Uani 1 1 d . . .
H9A H -0.0930 0.4159 0.2838 0.089 Uiso 1 1 calc R . .
H9B H -0.1034 0.4980 0.2154 0.089 Uiso 1 1 calc R . .
C10 C -0.0425(13) 0.5487(10) 0.3363(9) 0.071(4) Uani 1 1 d . . .
H10A H -0.0024 0.6074 0.3171 0.086 Uiso 1 1 calc R . .
H10B H -0.1333 0.5632 0.3513 0.086 Uiso 1 1 calc R . .
C11 C 0.0442(11) 0.5090(8) 0.4138(8) 0.055(3) Uani 1 1 d . . .
H11A H 0.0473 0.5554 0.4597 0.066 Uiso 1 1 calc R . .
H11B H 0.0027 0.4508 0.4331 0.066 Uiso 1 1 calc R . .
C12 C 0.1888(10) 0.4870(7) 0.3924(6) 0.039(2) Uani 1 1 d . . .
H12A H 0.2294 0.5470 0.3745 0.047 Uiso 1 1 calc R . .
C13 C 0.2831(12) 0.5149(7) 0.5403(7) 0.048(3) Uani 1 1 d . . .
H13A H 0.1972 0.5130 0.5656 0.057 Uiso 1 1 calc R . .
H13B H 0.2966 0.5799 0.5211 0.057 Uiso 1 1 calc R . .
C14 C 0.3964(11) 0.4896(7) 0.6074(6) 0.040(2) Uani 1 1 d . . .
C15 C 0.4930(12) 0.5533(7) 0.6345(7) 0.050(3) Uani 1 1 d . . .
H15A H 0.4883 0.6155 0.6133 0.060 Uiso 1 1 calc R . .
C16 C 0.5973(11) 0.5283(7) 0.6923(7) 0.046(3) Uani 1 1 d . . .
H16A H 0.6641 0.5738 0.7074 0.055 Uiso 1 1 calc R . .
C17 C 0.5130(10) 0.3806(6) 0.7031(7) 0.040(3) Uani 1 1 d . . .
H17A H 0.5175 0.3200 0.7279 0.047 Uiso 1 1 calc R . .
C18 C 0.4079(10) 0.3985(11) 0.6436(6) 0.044(2) Uani 1 1 d . . .
H18A H 0.3449 0.3510 0.6273 0.053 Uiso 1 1 calc R . .
C19 C 0.5639(15) 0.4858(9) 0.9404(8) 0.069(4) Uani 1 1 d . . .
H19A H 0.5237 0.5059 0.8878 0.083 Uiso 1 1 calc R . .
C20 C 0.4992(15) 0.5094(10) 1.0111(10) 0.073(4) Uani 1 1 d . . .
H20A H 0.4189 0.5445 1.0077 0.088 Uiso 1 1 calc R . .
C21 C 0.5604(16) 0.4779(10) 1.0858(10) 0.077(4) Uani 1 1 d . . .
H21A H 0.5191 0.4895 1.1355 0.093 Uiso 1 1 calc R . .
C22 C 0.6785(14) 0.4307(9) 1.0907(8) 0.065(4) Uani 1 1 d . . .
H22A H 0.7211 0.4116 1.1430 0.078 Uiso 1 1 calc R . .
C23 C 0.7375(10) 0.4103(11) 1.0139(7) 0.052(3) Uani 1 1 d . . .
C24 C 0.8640(12) 0.3529(9) 1.0142(7) 0.053(3) Uani 1 1 d . . .
H24A H 0.9189 0.3631 1.0676 0.064 Uiso 1 1 calc R . .
H24B H 0.8405 0.2854 1.0105 0.064 Uiso 1 1 calc R . .
C25 C 1.0468(12) 0.3065(9) 0.9239(7) 0.055(3) Uani 1 1 d . . .
H25A H 1.0025 0.2435 0.9221 0.065 Uiso 1 1 calc R . .
C26 C 1.1672(15) 0.3018(12) 0.9906(8) 0.083(5) Uani 1 1 d . . .
H26A H 1.1349 0.2876 1.0454 0.099 Uiso 1 1 calc R . .
H26B H 1.2115 0.3639 0.9946 0.099 Uiso 1 1 calc R . .
C27 C 1.2710(17) 0.2257(15) 0.9702(9) 0.113(7) Uani 1 1 d . . .
H27A H 1.3480 0.2266 1.0129 0.136 Uiso 1 1 calc R . .
H27B H 1.2297 0.1625 0.9703 0.136 Uiso 1 1 calc R . .
C28 C 1.3183(15) 0.2468(13) 0.8830(9) 0.094(5) Uani 1 1 d . . .
H28A H 1.3643 0.3083 0.8842 0.113 Uiso 1 1 calc R . .
H28B H 1.3823 0.1980 0.8686 0.113 Uiso 1 1 calc R . .
C29 C 1.2003(13) 0.2486(10) 0.8178(7) 0.066(4) Uani 1 1 d . . .
H29A H 1.1574 0.1860 0.8150 0.079 Uiso 1 1 calc R . .
H29B H 1.2321 0.2620 0.7627 0.079 Uiso 1 1 calc R . .
C30 C 1.0947(11) 0.3248(8) 0.8376(7) 0.045(3) Uani 1 1 d . . .
H30A H 1.1399 0.3874 0.8393 0.054 Uiso 1 1 calc R . .
C31 C 1.0190(11) 0.3610(8) 0.6888(7) 0.047(3) Uani 1 1 d . . .
H31A H 1.0805 0.3142 0.6680 0.057 Uiso 1 1 calc R . .
H31B H 1.0672 0.4215 0.6961 0.057 Uiso 1 1 calc R . .
C32 C 0.8977(11) 0.3733(7) 0.6247(7) 0.040(3) Uani 1 1 d . . .
C33 C 0.8610(13) 0.4575(9) 0.5929(7) 0.046(3) Uani 1 1 d . . .
H33A H 0.9104 0.5119 0.6103 0.055 Uiso 1 1 calc R . .
C34 C 0.7473(11) 0.4657(8) 0.5326(7) 0.042(3) Uani 1 1 d . . .
H34A H 0.7239 0.5254 0.5095 0.050 Uiso 1 1 calc R . .
C35 C 0.7084(13) 0.3047(8) 0.5416(9) 0.055(3) Uani 1 1 d . . .
H35A H 0.6551 0.2513 0.5269 0.066 Uiso 1 1 calc R . .
C36 C 0.8219(13) 0.2941(8) 0.5972(8) 0.052(3) Uani 1 1 d . . .
H36A H 0.8482 0.2333 0.6166 0.062 Uiso 1 1 calc R . .
N1 N 0.5708(11) 0.3050(6) 0.3136(6) 0.044(2) Uani 1 1 d . . .
N2 N 0.3274(7) 0.4016(10) 0.2955(4) 0.0468(18) Uani 1 1 d . . .
H2B H 0.3488 0.4531 0.2639 0.056 Uiso 1 1 calc R . .
N3 N 0.2749(8) 0.4497(5) 0.4658(5) 0.0348(19) Uani 1 1 d . . .
H3B H 0.2336 0.3953 0.4822 0.042 Uiso 1 1 calc R . .
N4 N 0.6091(9) 0.4424(6) 0.7284(5) 0.038(2) Uani 1 1 d . . .
N5 N 0.6765(10) 0.4378(6) 0.9412(6) 0.050(2) Uani 1 1 d . . .
N6 N 0.9449(9) 0.3780(6) 0.9433(5) 0.049(3) Uani 1 1 d . . .
H6C H 0.9894 0.4338 0.9570 0.059 Uiso 1 1 calc R . .
N7 N 0.9775(8) 0.3293(6) 0.7712(5) 0.041(2) Uani 1 1 d . . .
H7B H 0.9502 0.2674 0.7629 0.049 Uiso 1 1 calc R . .
N8 N 0.6721(8) 0.3887(7) 0.5082(5) 0.036(2) Uani 1 1 d . . .
N9 N 0.5702(9) 0.5938(6) 0.3547(6) 0.049(2) Uani 1 1 d . . .
N10 N 0.714(2) 0.1733(16) 0.8348(14) 0.141(2) Uani 1 1 d U . .
N11 N 0.925(2) 0.6081(13) 0.8294(10) 0.127(3) Uani 1 1 d . . .
N12 N 0.0762(11) 0.2158(7) 0.4469(8) 0.061(3) Uani 1 1 d . . .
O1 O 0.5100(8) 0.5753(6) 0.4196(5) 0.064(2) Uani 1 1 d . . .
O2 O 0.5971(12) 0.5287(7) 0.3102(7) 0.089(4) Uani 1 1 d . . .
O3 O 0.6070(10) 0.6750(6) 0.3427(7) 0.085(3) Uani 1 1 d . . .
O4 O 0.7041(16) 0.2473(11) 0.8553(10) 0.141(2) Uani 1 1 d U . .
O5 O 0.6799(15) 0.0981(10) 0.8411(10) 0.141(2) Uani 1 1 d . . .
O6 O 0.7347(15) 0.1811(10) 0.7545(10) 0.141(2) Uani 1 1 d . . .
O7 O 0.9433(16) 0.5402(9) 0.7982(8) 0.127(3) Uani 1 1 d . . .
O8 O 0.9765(15) 0.6831(9) 0.8417(7) 0.127(3) Uani 1 1 d . . .
O9 O 0.8037(18) 0.6091(9) 0.8447(8) 0.127(3) Uani 1 1 d . . .
O10 O 0.1677(10) 0.1878(6) 0.4048(6) 0.079(3) Uani 1 1 d . . .
O11 O 0.1049(11) 0.2721(8) 0.5041(7) 0.094(3) Uani 1 1 d . . .
O12 O -0.0403(10) 0.1854(8) 0.4296(7) 0.095(3) Uani 1 1 d . . .
O1W O 0.4135(8) 0.2497(5) 0.4742(5) 0.058(2) Uani 1 1 d . . .
H1WA H 0.3343 0.2425 0.4490 0.070 Uiso 1 1 d R . .
H1WB H 0.4203 0.1911 0.4889 0.070 Uiso 1 1 d R . .
O2W O 1.110(2) 0.5535(12) 0.9930(15) 0.265(12) Uani 1 1 d . . .
H2WA H 1.1238 0.5813 1.0409 0.318 Uiso 1 1 d R . .
H2WB H 1.0755 0.5878 0.9521 0.318 Uiso 1 1 d R . .

loop_
_atom_site_aniso_label
_atom_site_aniso_U_11
_atom_site_aniso_U_22
_atom_site_aniso_U_33
_atom_site_aniso_U_23
_atom_site_aniso_U_13
_atom_site_aniso_U_12
Cd1 0.0341(4) 0.0457(4) 0.0342(4) -0.0037(5) -0.0066(3) 0.0035(5)
Cd2 0.0393(4) 0.0713(5) 0.0303(4) 0.0015(6) -0.0026(3) 0.0103(6)
C1 0.052(8) 0.043(6) 0.065(8) -0.013(5) 0.012(7) 0.003(5)
C2 0.064(9) 0.077(9) 0.074(10) -0.002(7) 0.015(8) 0.013(7)
C3 0.095(12) 0.084(10) 0.060(10) -0.005(7) 0.020(9) 0.004(9)
C4 0.089(12) 0.074(9) 0.059(9) -0.019(7) -0.019(8) 0.007(8)
C5 0.063(8) 0.046(6) 0.037(7) -0.007(5) 0.000(6) 0.009(5)
C6 0.059(8) 0.066(7) 0.053(8) -0.020(6) -0.004(7) 0.001(6)
C7 0.038(5) 0.042(7) 0.037(5) 0.007(5) -0.011(4) -0.003(5)
C8 0.057(8) 0.045(6) 0.077(9) 0.010(6) -0.019(7) -0.003(6)
C9 0.053(9) 0.078(9) 0.085(11) 0.005(8) -0.033(8) -0.007(7)
C10 0.044(8) 0.079(9) 0.084(10) -0.009(8) -0.031(7) 0.018(6)
C11 0.035(7) 0.065(8) 0.065(9) 0.002(6) 0.002(6) 0.018(5)
C12 0.030(6) 0.048(6) 0.037(6) 0.010(5) -0.011(5) 0.004(4)
C13 0.056(8) 0.048(6) 0.036(7) 0.005(5) -0.010(6) 0.018(5)
C14 0.043(6) 0.047(6) 0.029(6) -0.001(5) 0.000(5) 0.014(5)
C15 0.060(8) 0.038(6) 0.050(7) 0.005(5) -0.011(6) 0.001(5)
C16 0.038(6) 0.050(6) 0.046(7) -0.003(5) -0.016(5) 0.006(5)
C17 0.038(6) 0.041(7) 0.040(6) 0.006(4) 0.003(5) 0.008(4)
C18 0.040(5) 0.044(5) 0.048(6) -0.004(8) 0.004(5) 0.008(7)
C19 0.087(11) 0.078(8) 0.042(8) 0.007(6) 0.001(8) 0.000(8)
C20 0.063(9) 0.093(10) 0.068(10) -0.002(8) 0.026(8) 0.006(7)
C21 0.079(11) 0.086(9) 0.072(11) -0.014(8) 0.039(9) -0.015(8)
C22 0.065(8) 0.091(11) 0.039(7) 0.002(6) 0.005(6) -0.027(7)
C23 0.048(6) 0.058(6) 0.049(6) -0.016(8) 0.008(5) 0.003(7)
C24 0.054(8) 0.082(7) 0.023(6) 0.003(5) -0.002(6) 0.017(6)
C25 0.050(8) 0.073(8) 0.039(7) 0.020(6) -0.008(6) 0.024(6)
C26 0.065(10) 0.146(14) 0.033(8) -0.002(8) -0.020(7) 0.042(10)
C27 0.097(13) 0.201(19) 0.039(8) 0.035(10) -0.012(9) 0.073(13)
C28 0.064(10) 0.147(15) 0.070(11) 0.009(9) -0.011(8) 0.059(10)
C29 0.064(9) 0.093(9) 0.041(7) 0.003(6) 0.008(7) 0.025(7)
C30 0.029(6) 0.067(7) 0.039(7) -0.002(5) 0.000(5) 0.002(5)
C31 0.041(7) 0.064(6) 0.035(6) 0.006(5) -0.008(6) 0.001(5)
C32 0.025(6) 0.054(7) 0.039(7) -0.001(5) -0.001(5) 0.001(4)
C33 0.045(8) 0.055(8) 0.038(7) 0.005(6) 0.005(6) -0.007(6)
C34 0.037(7) 0.050(7) 0.038(7) 0.005(5) 0.002(6) 0.001(5)
C35 0.042(8) 0.049(7) 0.074(9) -0.017(6) 0.010(7) 0.000(6)
C36 0.051(8) 0.047(6) 0.055(8) -0.003(6) -0.008(6) 0.014(6)
N1 0.058(7) 0.033(5) 0.040(6) -0.005(4) -0.004(5) -0.003(4)
N2 0.043(4) 0.060(4) 0.035(4) 0.002(7) -0.013(4) 0.004(7)
N3 0.026(4) 0.047(4) 0.029(5) 0.006(3) -0.011(4) 0.000(3)
N4 0.041(5) 0.042(5) 0.030(5) -0.003(3) 0.002(4) 0.006(4)
N5 0.048(6) 0.071(6) 0.030(5) -0.001(4) 0.001(5) 0.014(4)
N6 0.046(5) 0.065(8) 0.034(5) 0.001(4) -0.008(4) -0.007(4)
N7 0.034(5) 0.051(5) 0.036(5) 0.004(4) -0.004(4) 0.002(4)
N8 0.034(4) 0.032(5) 0.039(4) -0.006(4) 0.001(4) 0.004(4)
N9 0.047(6) 0.041(5) 0.057(7) 0.000(5) -0.006(5) -0.010(4)
N10 0.135(5) 0.122(5) 0.168(5) -0.001(5) 0.031(4) -0.023(4)
N11 0.190(8) 0.092(5) 0.101(5) 0.004(4) 0.018(5) -0.027(6)
N12 0.047(7) 0.052(6) 0.085(9) 0.009(6) 0.016(6) -0.005(5)
O1 0.056(5) 0.077(5) 0.058(6) 0.010(4) 0.009(5) -0.012(4)
O2 0.099(9) 0.069(7) 0.104(9) -0.038(6) 0.030(7) -0.021(6)
O3 0.091(8) 0.054(5) 0.111(8) 0.018(5) 0.007(6) -0.023(5)
O4 0.135(5) 0.122(5) 0.168(5) -0.001(5) 0.031(4) -0.023(4)
O5 0.135(5) 0.122(5) 0.168(5) -0.001(5) 0.031(4) -0.023(4)
O6 0.135(5) 0.122(5) 0.168(5) -0.001(5) 0.031(4) -0.023(4)
O7 0.190(8) 0.092(5) 0.101(5) 0.004(4) 0.018(5) -0.027(6)
O8 0.190(8) 0.092(5) 0.101(5) 0.004(4) 0.018(5) -0.027(6)
O9 0.190(8) 0.092(5) 0.101(5) 0.004(4) 0.018(5) -0.027(6)
O10 0.076(7) 0.073(6) 0.089(7) -0.019(5) 0.013(6) -0.005(5)
O11 0.098(8) 0.103(8) 0.086(8) -0.036(6) 0.033(7) -0.033(6)
O12 0.055(7) 0.121(8) 0.106(9) 0.019(6) -0.017(6) -0.023(6)
O1W 0.057(5) 0.038(4) 0.079(6) 0.012(4) 0.004(4) -0.001(3)
O2W 0.28(3) 0.126(13) 0.35(3) -0.065(17) -0.16(2) -0.011(15)

loop_
_atom_type_symbol
_atom_type_description
_atom_type_scat_dispersion_real
_atom_type_scat_dispersion_imag
_atom_type_scat_source
C C 0.0033 0.0016 'International Tables Vol C Tables 4.2.6.8 and 6.1.1.4'
H H 0.0000 0.0000 'International Tables Vol C Tables 4.2.6.8 and 6.1.1.4'
N N 0.0061 0.0033 'International Tables Vol C Tables 4.2.6.8 and 6.1.1.4'
O O 0.0106 0.0060 'International Tables Vol C Tables 4.2.6.8 and 6.1.1.4'
Cd Cd -0.8075 1.2024 'International Tables Vol C Tables 4.2.6.8 and 6.1.1.4'

loop_
_geom_angle_atom_site_label_1
_geom_angle_atom_site_label_2
_geom_angle_atom_site_label_3
_geom_angle
_geom_angle_site_symmetry_1
_geom_angle_site_symmetry_3
N8 Cd1 N2 164.1(3) . .
N8 Cd1 N1 93.2(3) . .
N2 Cd1 N1 71.9(4) . .
N8 Cd1 N3 120.5(3) . .
N2 Cd1 N3 75.5(3) . .
N1 Cd1 N3 142.0(3) . .
N8 Cd1 O1W 86.4(3) . .
N2 Cd1 O1W 97.3(4) . .
N1 Cd1 O1W 84.0(3) . .
N3 Cd1 O1W 81.3(3) . .
N8 Cd1 O1 88.7(3) . .
N2 Cd1 O1 94.5(4) . .
N1 Cd1 O1 122.1(3) . .
N3 Cd1 O1 79.0(3) . .
O1W Cd1 O1 153.7(3) . .
N4 Cd2 N5 93.5(3) . .
N4 Cd2 N7 118.1(3) . .
N5 Cd2 N7 145.8(3) . .
N4 Cd2 N6 166.4(3) . .
N5 Cd2 N6 72.8(3) . .
N7 Cd2 N6 75.1(3) . .
N4 Cd2 O7 101.0(4) . .
N5 Cd2 O7 110.0(4) . .
N7 Cd2 O7 78.0(4) . .
N6 Cd2 O7 84.7(4) . .
N4 Cd2 O4 93.0(4) . .
N5 Cd2 O4 77.7(4) . .
N7 Cd2 O4 87.5(4) . .
N6 Cd2 O4 83.6(4) . .
O7 Cd2 O4 163.4(5) . .
C2 C1 N1 122.2(13) . .
C2 C1 H1A 118.9 . .
N1 C1 H1A 118.9 . .
C1 C2 C3 119.2(14) . .
C1 C2 H2A 120.4 . .
C3 C2 H2A 120.4 . .
C2 C3 C4 119.8(14) . .
C2 C3 H3A 120.1 . .
C4 C3 H3A 120.1 . .
C3 C4 C5 117.8(13) . .
C3 C4 H4A 121.1 . .
C5 C4 H4A 121.1 . .
N1 C5 C4 123.2(12) . .
N1 C5 C6 118.7(10) . .
C4 C5 C6 118.0(12) . .
N2 C6 C5 113.2(9) . .
N2 C6 H6A 108.9 . .
C5 C6 H6A 108.9 . .
N2 C6 H6B 108.9 . .
C5 C6 H6B 108.9 . .
H6A C6 H6B 107.8 . .
N2 C7 C12 109.3(8) . .
N2 C7 C8 110.8(8) . .
C12 C7 C8 113.4(9) . .
N2 C7 H7A 107.7 . .
C12 C7 H7A 107.7 . .
C8 C7 H7A 107.7 . .
C9 C8 C7 112.3(11) . .
C9 C8 H8A 109.2 . .
C7 C8 H8A 109.2 . .
C9 C8 H8B 109.2 . .
C7 C8 H8B 109.2 . .
H8A C8 H8B 107.9 . .
C8 C9 C10 109.9(11) . .
C8 C9 H9A 109.7 . .
C10 C9 H9A 109.7 . .
C8 C9 H9B 109.7 . .
C10 C9 H9B 109.7 . .
H9A C9 H9B 108.2 . .
C11 C10 C9 108.8(10) . .
C11 C10 H10A 109.9 . .
C9 C10 H10A 109.9 . .
C11 C10 H10B 109.9 . .
C9 C10 H10B 109.9 . .
H10A C10 H10B 108.3 . .
C12 C11 C10 111.1(10) . .
C12 C11 H11A 109.4 . .
C10 C11 H11A 109.4 . .
C12 C11 H11B 109.4 . .
C10 C11 H11B 109.4 . .
H11A C11 H11B 108.0 . .
N3 C12 C7 110.6(8) . .
N3 C12 C11 112.4(8) . .
C7 C12 C11 109.9(9) . .
N3 C12 H12A 107.9 . .
C7 C12 H12A 107.9 . .
C11 C12 H12A 107.9 . .
N3 C13 C14 113.4(8) . .
N3 C13 H13A 108.9 . .
C14 C13 H13A 108.9 . .
N3 C13 H13B 108.9 . .
C14 C13 H13B 108.9 . .
H13A C13 H13B 107.7 . .
C15 C14 C18 116.3(10) . .
C15 C14 C13 121.9(10) . .
C18 C14 C13 121.8(10) . .
C14 C15 C16 121.2(10) . .
C14 C15 H15A 119.4 . .
C16 C15 H15A 119.4 . .
N4 C16 C15 123.5(10) . .
N4 C16 H16A 118.3 . .
C15 C16 H16A 118.3 . .
N4 C17 C18 125.0(11) . .
N4 C17 H17A 117.5 . .
C18 C17 H17A 117.5 . .
C17 C18 C14 118.7(12) . .
C17 C18 H18A 120.6 . .
C14 C18 H18A 120.6 . .
N5 C19 C20 125.1(13) . .
N5 C19 H19A 117.4 . .
C20 C19 H19A 117.4 . .
C21 C20 C19 115.4(14) . .
C21 C20 H20A 122.3 . .
C19 C20 H20A 122.3 . .
C22 C21 C20 122.0(13) . .
C22 C21 H21A 119.0 . .
C20 C21 H21A 119.0 . .
C21 C22 C23 118.2(13) . .
C21 C22 H22A 120.9 . .
C23 C22 H22A 120.9 . .
N5 C23 C22 120.0(11) . .
N5 C23 C24 118.9(9) . .
C22 C23 C24 121.0(11) . .
N6 C24 C23 112.5(9) . .
N6 C24 H24A 109.1 . .
C23 C24 H24A 109.1 . .
N6 C24 H24B 109.1 . .
C23 C24 H24B 109.1 . .
H24A C24 H24B 107.8 . .
N6 C25 C30 110.5(8) . .
N6 C25 C26 113.2(10) . .
C30 C25 C26 110.2(10) . .
N6 C25 H25A 107.6 . .
C30 C25 H25A 107.6 . .
C26 C25 H25A 107.6 . .
C25 C26 C27 112.4(12) . .
C25 C26 H26A 109.1 . .
C27 C26 H26A 109.1 . .
C25 C26 H26B 109.1 . .
C27 C26 H26B 109.1 . .
H26A C26 H26B 107.9 . .
C28 C27 C26 108.8(12) . .
C28 C27 H27A 109.9 . .
C26 C27 H27A 109.9 . .
C28 C27 H27B 109.9 . .
C26 C27 H27B 109.9 . .
H27A C27 H27B 108.3 . .
C29 C28 C27 110.2(13) . .
C29 C28 H28A 109.6 . .
C27 C28 H28A 109.6 . .
C29 C28 H28B 109.6 . .
C27 C28 H28B 109.6 . .
H28A C28 H28B 108.1 . .
C28 C29 C30 112.0(11) . .
C28 C29 H29A 109.2 . .
C30 C29 H29A 109.2 . .
C28 C29 H29B 109.2 . .
C30 C29 H29B 109.2 . .
H29A C29 H29B 107.9 . .
N7 C30 C25 110.9(9) . .
N7 C30 C29 112.5(9) . .
C25 C30 C29 109.9(9) . .
N7 C30 H30A 107.8 . .
C25 C30 H30A 107.8 . .
C29 C30 H30A 107.8 . .
N7 C31 C32 111.2(8) . .
N7 C31 H31A 109.4 . .
C32 C31 H31A 109.4 . .
N7 C31 H31B 109.4 . .
C32 C31 H31B 109.4 . .
H31A C31 H31B 108.0 . .
C33 C32 C36 118.2(12) . .
C33 C32 C31 122.1(10) . .
C36 C32 C31 119.7(10) . .
C32 C33 C34 120.4(12) . .
C32 C33 H33A 119.8 . .
C34 C33 H33A 119.8 . .
N8 C34 C33 120.9(11) . .
N8 C34 H34A 119.5 . .
C33 C34 H34A 119.5 . .
N8 C35 C36 122.0(11) . .
N8 C35 H35A 119.0 . .
C36 C35 H35A 119.0 . .
C35 C36 C32 120.2(11) . .
C35 C36 H36A 119.9 . .
C32 C36 H36A 119.9 . .
C5 N1 C1 117.7(10) . .
C5 N1 Cd1 116.6(8) . .
C1 N1 Cd1 125.5(8) . .
C6 N2 C7 114.5(9) . .
C6 N2 Cd1 111.4(8) . .
C7 N2 Cd1 110.5(5) . .
C6 N2 H2B 106.6 . .
C7 N2 H2B 106.6 . .
Cd1 N2 H2B 106.6 . .
C12 N3 C13 113.2(7) . .
C12 N3 Cd1 107.4(6) . .
C13 N3 Cd1 116.9(6) . .
C12 N3 H3B 106.2 . .
C13 N3 H3B 106.2 . .
Cd1 N3 H3B 106.2 . .
C17 N4 C16 115.4(9) . .
C17 N4 Cd2 124.2(7) . .
C16 N4 Cd2 120.4(7) . .
C19 N5 C23 119.2(10) . .
C19 N5 Cd2 125.0(8) . .
C23 N5 Cd2 115.6(7) . .
C25 N6 C24 115.2(8) . .
C25 N6 Cd2 110.3(6) . .
C24 N6 Cd2 107.9(7) . .
C25 N6 H6C 107.7 . .
C24 N6 H6C 107.7 . .
Cd2 N6 H6C 107.7 . .
C31 N7 C30 112.0(8) . .
C31 N7 Cd2 117.4(6) . .
C30 N7 Cd2 110.8(6) . .
C31 N7 H7B 105.2 . .
C30 N7 H7B 105.2 . .
Cd2 N7 H7B 105.2 . .
C35 N8 C34 118.2(10) . .
C35 N8 Cd1 120.0(8) . .
C34 N8 Cd1 121.7(7) . .
O2 N9 O3 122.3(11) . .
O2 N9 O1 118.1(10) . .
O3 N9 O1 119.4(10) . .
O4 N10 O5 146(3) . .
O4 N10 O6 104(2) . .
O5 N10 O6 104(2) . .
O7 N11 O8 140(2) . .
O7 N11 O9 107(2) . .
O8 N11 O9 112(2) . .
O11 N12 O12 122.6(12) . .
O11 N12 O10 118.3(12) . .
O12 N12 O10 119.1(13) . .
N9 O1 Cd1 104.5(6) . .
N10 O4 Cd2 138.5(17) . .
N11 O7 Cd2 117.6(15) . .
Cd1 O1W H1WA 101.6 . .
Cd1 O1W H1WB 157.6 . .
H1WA O1W H1WB 93.5 . .
H2WA O2W H2WB 116.0 . .

loop_
_geom_bond_atom_site_label_1
_geom_bond_atom_site_label_2
_geom_bond_distance
_geom_bond_site_symmetry_2
Cd1 N8 2.271(8) .
Cd1 N2 2.334(7) .
Cd1 N1 2.344(10) .
Cd1 N3 2.347(8) .
Cd1 O1W 2.419(7) .
Cd1 O1 2.444(9) .
Cd2 N4 2.295(9) .
Cd2 N5 2.326(8) .
Cd2 N7 2.328(8) .
Cd2 N6 2.348(9) .
Cd2 O7 2.429(13) .
Cd2 O4 2.466(15) .
C1 C2 1.355(16) .
C1 N1 1.361(15) .
C1 H1A 0.9300 .
C2 C3 1.361(19) .
C2 H2A 0.9300 .
C3 C4 1.364(19) .
C3 H3A 0.9300 .
C4 C5 1.390(16) .
C4 H4A 0.9300 .
C5 N1 1.305(15) .
C5 C6 1.503(16) .
C6 N2 1.462(15) .
C6 H6A 0.9700 .
C6 H6B 0.9700 .
C7 N2 1.505(12) .
C7 C12 1.503(14) .
C7 C8 1.515(15) .
C7 H7A 0.9800 .
C8 C9 1.514(18) .
C8 H8A 0.9700 .
C8 H8B 0.9700 .
C9 C10 1.533(18) .
C9 H9A 0.9700 .
C9 H9B 0.9700 .
C10 C11 1.532(16) .
C10 H10A 0.9700 .
C10 H10B 0.9700 .
C11 C12 1.528(14) .
C11 H11A 0.9700 .
C11 H11B 0.9700 .
C12 N3 1.469(12) .
C12 H12A 0.9800 .
C13 N3 1.483(12) .
C13 C14 1.510(15) .
C13 H13A 0.9700 .
C13 H13B 0.9700 .
C14 C15 1.344(15) .
C14 C18 1.394(17) .
C15 C16 1.358(14) .
C15 H15A 0.9300 .
C16 N4 1.328(13) .
C16 H16A 0.9300 .
C17 N4 1.317(12) .
C17 C18 1.358(13) .
C17 H17A 0.9300 .
C18 H18A 0.9300 .
C19 N5 1.297(15) .
C19 C20 1.377(17) .
C19 H19A 0.9300 .
C20 C21 1.35(2) .
C20 H20A 0.9300 .
C21 C22 1.336(19) .
C21 H21A 0.9300 .
C22 C23 1.421(15) .
C22 H22A 0.9300 .
C23 N5 1.303(14) .
C23 C24 1.483(16) .
C24 N6 1.477(13) .
C24 H24A 0.9700 .
C24 H24B 0.9700 .
C25 N6 1.469(13) .
C25 C30 1.506(15) .
C25 C26 1.515(17) .
C25 H25A 0.9800 .
C26 C27 1.53(2) .
C26 H26A 0.9700 .
C26 H26B 0.9700 .
C27 C28 1.522(19) .
C27 H27A 0.9700 .
C27 H27B 0.9700 .
C28 C29 1.483(18) .
C28 H28A 0.9700 .
C28 H28B 0.9700 .
C29 C30 1.541(15) .
C29 H29A 0.9700 .
C29 H29B 0.9700 .
C30 N7 1.490(13) .
C30 H30A 0.9800 .
C31 N7 1.467(13) .
C31 C32 1.506(15) .
C31 H31A 0.9700 .
C31 H31B 0.9700 .
C32 C33 1.315(15) .
C32 C36 1.381(15) .
C33 C34 1.408(16) .
C33 H33A 0.9300 .
C34 N8 1.343(13) .
C34 H34A 0.9300 .
C35 N8 1.320(15) .
C35 C36 1.368(17) .
C35 H35A 0.9300 .
C36 H36A 0.9300 .
N2 H2B 0.9100 .
N3 H3B 0.9100 .
N6 H6C 0.9100 .
N7 H7B 0.9100 .
N9 O2 1.192(12) .
N9 O3 1.209(11) .
N9 O1 1.258(11) .
N10 O4 1.09(2) .
N10 O5 1.11(2) .
N10 O6 1.31(2) .
N11 O7 1.092(18) .
N11 O8 1.171(18) .
N11 O9 1.24(2) .
N12 O11 1.211(13) .
N12 O12 1.233(13) .
N12 O10 1.234(13) .
O1W H1WA 0.8500 .
O1W H1WB 0.8500 .
O2W H2WA 0.8499 .
O2W H2WB 0.8499 .

loop_
_geom_hbond_atom_site_label_D
_geom_hbond_atom_site_label_H
_geom_hbond_atom_site_label_A
_geom_hbond_distance_DH
_geom_hbond_distance_HA
_geom_hbond_distance_DA
_geom_hbond_angle_DHA
_geom_hbond_site_symmetry_A
N2 H2B O5 0.91 2.61 3.484(19) 160.2 2_656
N3 H3B O11 0.91 2.18 3.083(13) 169.6 .
N6 H6C O2W 0.91 2.10 3.006(18) 174.0 .
N7 H7B O6 0.91 2.44 3.158(16) 136.2 .
O1W H1WA O10 0.85 1.89 2.711(13) 162.4 .
O1W H1WA O11 0.85 2.53 3.141(13) 129.3 .
O1W H1WB O1 0.85 2.23 3.011(11) 152.1 2_646
O2W H2WA O5 0.85 2.57 3.25(2) 137.2 2_757
O2W H2WB O8 0.85 2.33 3.18(2) 178.7 .
